data_1562258
loop_
_publ_author_name
'Chen, Mao-Long'
'Shi, Yan-Ru'
'Yang, Yu-Chen'
'Zhou, Zhao-Hui'

_publ_section_title
;
 Acidic 1,3-propanediaminetetraacetato lanthanides with luminescent and
 catalytic ester hydrolysis properties
;
_journal_name_full 'Journal of Solid State Chemistry'
_journal_page_first 265
_journal_page_last 273
_journal_paper_doi 10.1016/j.jssc.2014.07.037
_journal_volume 219
_journal_year 2014
_chemical_formula_moiety 'C11 H20 Gd N2 O10, Cl, 2(H2 O)'
_chemical_formula_sum 'C11 H24 Cl Gd N2 O12'
_chemical_formula_weight 569.02
_space_group_crystal_system triclinic
_space_group_IT_number 2
_space_group_name_Hall '-P 1'
_space_group_name_H-M_alt 'P -1'
_atom_sites_solution_hydrogens geom
_atom_sites_solution_primary direct
_atom_sites_solution_secondary difmap
_cell_angle_alpha 74.841(4)
_cell_angle_beta 70.407(5)
_cell_angle_gamma 70.863(5)
_cell_formula_units_Z 2
_cell_length_a 9.4192(5)
_cell_length_b 9.4774(5)
_cell_length_c 11.2698(6)
_cell_measurement_reflns_used 4316
_cell_measurement_temperature 173(2)
_cell_measurement_theta_max 27.5180
_cell_measurement_theta_min 3.2610
_cell_volume 882.34(9)
_computing_cell_refinement 'Bruker FRAMBO'
_computing_data_collection 'Bruker FRAMBO'
_computing_data_reduction 'Bruker SAINT'
_computing_molecular_graphics
; 
O. V. Dolomanov, L. J. Bourhis, R. J. Gildea, J. A. K. Howard and H. Puschmann, 
OLEX2: a complete structure solution, refinement and analysis program. 
J. Appl. Cryst. (2009). 42, 339-341. 
;
_computing_publication_material
; 
O. V. Dolomanov, L. J. Bourhis, R. J. Gildea, J. A. K. Howard and H. Puschmann, 
OLEX2: a complete structure solution, refinement and analysis program. 
J. Appl. Cryst. (2009). 42, 339-341. 
;
_computing_structure_refinement
; 
XL, G.M. Sheldrick, Acta Cryst. 
(2008). A64, 112-122 
;
_computing_structure_solution 'SHELXS-97 (Sheldrick, 1990)'
_diffrn_ambient_temperature 173.15
_diffrn_measured_fraction_theta_full 0.981
_diffrn_measured_fraction_theta_max 0.981
_diffrn_measurement_device_type 'multiwire proportional'
_diffrn_measurement_method 'phi and omega scans'
_diffrn_radiation_monochromator graphite
_diffrn_radiation_type 'MO K\a'
_diffrn_radiation_wavelength 0.71073
_diffrn_reflns_av_R_equivalents 0.0479
_diffrn_reflns_av_unetI/netI 0.0552
_diffrn_reflns_limit_h_max 12
_diffrn_reflns_limit_h_min -12
_diffrn_reflns_limit_k_max 12
_diffrn_reflns_limit_k_min -12
_diffrn_reflns_limit_l_max 14
_diffrn_reflns_limit_l_min -14
_diffrn_reflns_number 11944
_diffrn_reflns_theta_full 27.50
_diffrn_reflns_theta_max 27.50
_diffrn_reflns_theta_min 2.84
_diffrn_source 'fine-focus sealed tube'
_diffrn_source_current n/a
_diffrn_source_voltage n/a
_exptl_absorpt_coefficient_mu 3.978
_exptl_absorpt_correction_T_max 0.6918
_exptl_absorpt_correction_T_min 0.5034
_exptl_absorpt_correction_type multi-scan
_exptl_absorpt_process_details
; 
CrysAlisPro, Agilent Technologies, 
Version 1.171.36.24 (release 03-12-2012 CrysAlis171 .NET) 
(compiled Dec  3 2012,18:21:49) 
Empirical absorption correction using spherical harmonics, 
 implemented in SCALE3 ABSPACK scaling algorithm. 
;
_exptl_crystal_density_diffrn 2.142
_exptl_crystal_density_method 'not measured'
_exptl_crystal_F_000 562
_exptl_crystal_size_max 0.20
_exptl_crystal_size_mid 0.15
_exptl_crystal_size_min 0.10
_refine_diff_density_max 0.879
_refine_diff_density_min -1.159
_refine_diff_density_rms 0.146
_refine_ls_extinction_method none
_refine_ls_goodness_of_fit_ref 1.062
_refine_ls_hydrogen_treatment mixed
_refine_ls_matrix_type full
_refine_ls_number_parameters 251
_refine_ls_number_reflns 3974
_refine_ls_number_restraints 0
_refine_ls_restrained_S_all 1.062
_refine_ls_R_factor_all 0.0321
_refine_ls_R_factor_gt 0.0280
_refine_ls_shift/su_max 0.000
_refine_ls_shift/su_mean 0.000
_refine_ls_structure_factor_coef Fsqd
_refine_ls_weighting_details 'calc w=1/[\s^2^(Fo^2^)+(0.0083P)^2^+0.0000P] where P=(Fo^2^+2Fc^2^)/3'
_refine_ls_weighting_scheme calc
_refine_ls_wR_factor_gt 0.0511
_refine_ls_wR_factor_ref 0.0526
_reflns_number_gt 3669
_reflns_number_total 3974
_reflns_threshold_expression >2sigma(I)
_cod_data_source_file JSSC-2014-219-265.cif
_cod_data_source_block 14
_cod_depositor_comments
;
The following automatic conversions were performed:

data item '_exptl_absorpt_correction_type' value 'MULTI-SCAN' was
changed to 'multi-scan' in accordance with the built-in table derived
from the CIF Core dictionary named 'cif_core.dic' version 2.4.5 last
updated on 2014-11-21.

Automatic conversion script
Id: cif_fix_values 8369 2020-08-20 11:38:08Z andrius 
;
_cod_original_cell_volume 882.34(8)
_cod_database_code 1562258

loop_
_space_group_symop_id
_space_group_symop_operation_xyz
1 'x, y, z'
2 '-x, -y, -z'

loop_
_atom_site_label
_atom_site_type_symbol
_atom_site_fract_x
_atom_site_fract_y
_atom_site_fract_z
_atom_site_U_iso_or_equiv
_atom_site_adp_type
_atom_site_occupancy
_atom_site_symmetry_multiplicity
_atom_site_calc_flag
_atom_site_refinement_flags
_atom_site_disorder_assembly
_atom_site_disorder_group
Gd1 Gd 0.426120(19) 0.150231(19) 0.362871(15) 0.00654(6) Uani 1 1 d . . .
Cl1 Cl 0.12710(11) 0.69275(11) 0.38624(9) 0.0222(2) Uani 1 1 d . . .
C1 C 0.9474(4) 0.1115(4) 0.3503(3) 0.0111(7) Uani 1 1 d . . .
H1A H 0.9591 0.1578 0.4145 0.013 Uiso 1 1 calc R . .
H1B H 1.0316 0.0163 0.3404 0.013 Uiso 1 1 calc R . .
C2 C 0.7900(4) 0.0762(4) 0.3969(3) 0.0094(7) Uani 1 1 d . . .
C3 C 1.1036(4) 0.1557(4) 0.1205(3) 0.0136(8) Uani 1 1 d . . .
H3A H 1.0956 0.2221 0.0378 0.016 Uiso 1 1 calc R . .
H3B H 1.0996 0.0544 0.1154 0.016 Uiso 1 1 calc R . .
C4 C 1.2614(4) 0.1408(4) 0.1379(3) 0.0102(7) Uani 1 1 d . . .
C5 C 0.4437(4) 0.6342(4) 0.1543(3) 0.0088(7) Uani 1 1 d . . .
H5A H 0.5111 0.6614 0.0678 0.011 Uiso 1 1 calc R . .
H5B H 0.3488 0.7196 0.1696 0.011 Uiso 1 1 calc R . .
C6 C 0.3968(4) 0.4932(4) 0.1592(3) 0.0105(7) Uani 1 1 d . . .
C7 C 0.5165(4) 0.7627(4) 0.2776(3) 0.0120(8) Uani 1 1 d . . .
H7A H 0.4122 0.8297 0.2728 0.014 Uiso 1 1 calc R . .
H7B H 0.5956 0.8075 0.2093 0.014 Uiso 1 1 calc R . .
C8 C 0.5376(4) 0.7602(4) 0.4065(3) 0.0112(8) Uani 1 1 d . . .
C9 C 0.9589(4) 0.3758(4) 0.2339(3) 0.0126(8) Uani 1 1 d . . .
H9A H 0.9981 0.4304 0.1471 0.015 Uiso 1 1 calc R . .
H9B H 1.0300 0.3676 0.2845 0.015 Uiso 1 1 calc R . .
C10 C 0.7961(4) 0.4683(4) 0.2956(3) 0.0130(8) Uani 1 1 d . . .
H10A H 0.7456 0.4052 0.3730 0.016 Uiso 1 1 calc R . .
H10B H 0.8042 0.5566 0.3217 0.016 Uiso 1 1 calc R . .
C11 C 0.6976(4) 0.5223(4) 0.2025(3) 0.0124(8) Uani 1 1 d . . .
H11A H 0.6959 0.4327 0.1739 0.015 Uiso 1 1 calc R . .
H11B H 0.7494 0.5861 0.1264 0.015 Uiso 1 1 calc R . .
N1 N 0.9632(3) 0.2185(3) 0.2243(3) 0.0090(6) Uani 1 1 d . . .
H1 H 0.8760 0.2290 0.1982 0.011 Uiso 1 1 calc R . .
N2 N 0.5304(3) 0.6118(3) 0.2524(3) 0.0085(6) Uani 1 1 d . . .
H2 H 0.4837 0.5558 0.3279 0.010 Uiso 1 1 calc R . .
O1 O 0.6943(3) 0.1442(3) 0.3309(2) 0.0120(5) Uani 1 1 d . . .
O2 O 0.7696(3) -0.0191(3) 0.4971(2) 0.0133(6) Uani 1 1 d . . .
O3 O 1.2675(3) 0.1317(3) 0.2500(2) 0.0138(6) Uani 1 1 d . . .
O4 O 1.3712(3) 0.1328(3) 0.0395(2) 0.0170(6) Uani 1 1 d . . .
O5 O 0.4468(3) 0.3766(3) 0.2337(2) 0.0150(6) Uani 1 1 d . . .
O6 O 0.3159(3) 0.5040(3) 0.0893(2) 0.0153(6) Uani 1 1 d . . .
O7 O 0.5310(3) 0.6488(3) 0.4922(2) 0.0163(6) Uani 1 1 d . . .
O8 O 0.5541(3) 0.8845(3) 0.4185(2) 0.0095(5) Uani 1 1 d . . .
O1W O 0.1939(3) 0.3359(3) 0.4448(2) 0.0196(6) Uani 1 1 d . . .
H1WA H 0.1153 0.2959 0.4807 0.029 Uiso 1 1 d R . .
H1WB H 0.1835 0.4220 0.4280 0.029 Uiso 1 1 d R . .
O2W O 0.5999(3) 0.0729(3) 0.1575(2) 0.0135(6) Uani 1 1 d . . .
H2WA H 0.5454 0.0875 0.1062 0.020 Uiso 1 1 d R . .
H2WB H 0.6582 0.1195 0.1217 0.020 Uiso 1 1 d R . .
O3W O 1.0836(4) 0.1613(4) -0.1867(3) 0.0415(9) Uani 1 1 d G . .
H3WA H 1.1774 0.1106 -0.2140 0.062 Uiso 1 1 d G . .
H3WB H 1.0415 0.1960 -0.2481 0.062 Uiso 1 1 d G . .
O4W O 0.8224(3) 0.2297(3) 0.0237(2) 0.0181(6) Uani 1 1 d G . .
H4WA H 0.7753 0.3166 -0.0090 0.027 Uiso 1 1 d G . .
H4WB H 0.9024 0.1918 -0.0327 0.027 Uiso 1 1 d G . .

loop_
_atom_site_aniso_label
_atom_site_aniso_U_11
_atom_site_aniso_U_22
_atom_site_aniso_U_33
_atom_site_aniso_U_23
_atom_site_aniso_U_13
_atom_site_aniso_U_12
Gd1 0.00674(9) 0.00666(9) 0.00626(9) -0.00040(6) -0.00203(6) -0.00210(7)
Cl1 0.0185(5) 0.0189(5) 0.0225(5) -0.0057(4) 0.0032(4) -0.0037(4)
C1 0.0077(17) 0.0140(19) 0.0106(18) 0.0018(15) -0.0022(14) -0.0052(15)
C2 0.0104(18) 0.0096(18) 0.0092(18) -0.0039(14) -0.0022(14) -0.0027(15)
C3 0.0131(19) 0.019(2) 0.0096(18) -0.0040(15) -0.0026(14) -0.0053(16)
C4 0.0090(17) 0.0087(18) 0.0137(19) -0.0023(14) -0.0049(15) -0.0011(15)
C5 0.0124(18) 0.0065(17) 0.0080(18) 0.0006(13) -0.0052(14) -0.0020(14)
C6 0.0106(18) 0.0118(18) 0.0069(17) -0.0044(14) 0.0020(14) -0.0026(15)
C7 0.0190(19) 0.0061(17) 0.0145(19) -0.0033(14) -0.0092(15) -0.0019(15)
C8 0.0091(17) 0.0108(18) 0.0126(19) -0.0044(15) -0.0042(14) 0.0019(15)
C9 0.0104(18) 0.0102(18) 0.019(2) -0.0033(15) -0.0046(15) -0.0036(15)
C10 0.0119(18) 0.0111(18) 0.018(2) -0.0041(15) -0.0077(15) -0.0005(15)
C11 0.0093(18) 0.0144(19) 0.0138(19) -0.0053(15) -0.0028(15) -0.0019(15)
N1 0.0057(14) 0.0109(15) 0.0094(15) 0.0005(12) -0.0036(11) -0.0010(12)
N2 0.0090(14) 0.0079(15) 0.0077(15) -0.0019(12) -0.0012(11) -0.0016(12)
O1 0.0113(13) 0.0160(14) 0.0092(13) -0.0021(10) -0.0023(10) -0.0047(11)
O2 0.0123(13) 0.0157(14) 0.0114(13) 0.0032(11) -0.0029(10) -0.0078(11)
O3 0.0117(13) 0.0231(15) 0.0081(13) -0.0040(11) -0.0016(10) -0.0067(11)
O4 0.0103(13) 0.0297(16) 0.0109(13) -0.0076(11) -0.0007(10) -0.0042(12)
O5 0.0187(14) 0.0106(13) 0.0151(14) 0.0031(11) -0.0068(11) -0.0049(11)
O6 0.0196(14) 0.0135(13) 0.0189(14) -0.0026(11) -0.0109(11) -0.0066(11)
O7 0.0233(15) 0.0106(13) 0.0118(13) -0.0001(10) 0.0000(11) -0.0068(11)
O8 0.0115(12) 0.0063(12) 0.0117(13) -0.0040(10) -0.0027(10) -0.0023(10)
O1W 0.0139(14) 0.0110(14) 0.0294(16) -0.0043(12) 0.0000(12) -0.0028(11)
O2W 0.0141(13) 0.0195(14) 0.0084(13) -0.0027(11) -0.0009(10) -0.0084(11)
O3W 0.0301(19) 0.053(2) 0.0283(18) -0.0124(17) -0.0055(14) 0.0074(17)
O4W 0.0164(14) 0.0181(15) 0.0181(14) 0.0020(12) -0.0081(11) -0.0030(12)

loop_
_atom_type_symbol
_atom_type_description
_atom_type_scat_dispersion_real
_atom_type_scat_dispersion_imag
_atom_type_scat_source
C C 0.0033 0.0016 'International Tables Vol C Tables 4.2.6.8 and 6.1.1.4'
H H 0.0000 0.0000 'International Tables Vol C Tables 4.2.6.8 and 6.1.1.4'
Cl Cl 0.1484 0.1585 'International Tables Vol C Tables 4.2.6.8 and 6.1.1.4'
Gd Gd -0.1653 3.9035 'International Tables Vol C Tables 4.2.6.8 and 6.1.1.4'
N N 0.0061 0.0033 'International Tables Vol C Tables 4.2.6.8 and 6.1.1.4'
O O 0.0106 0.0060 'International Tables Vol C Tables 4.2.6.8 and 6.1.1.4'

loop_
_geom_angle_atom_site_label_1
_geom_angle_atom_site_label_2
_geom_angle_atom_site_label_3
_geom_angle
_geom_angle_site_symmetry_1
_geom_angle_site_symmetry_3
O1 Gd1 Gd1 72.40(5) . 2_656
O1 Gd1 O2 139.76(8) . 2_656
O1 Gd1 O8 75.45(8) . 1_545
O1 Gd1 O8 76.52(8) . 2_666
O1 Gd1 O2W 67.17(8) . .
O2 Gd1 Gd1 67.49(6) 2_656 2_656
O2 Gd1 O8 73.37(8) 2_656 2_666
O2 Gd1 O2W 122.38(8) 2_656 .
O3 Gd1 Gd1 127.35(6) 1_455 2_656
O3 Gd1 O1 139.57(8) 1_455 .
O3 Gd1 O2 69.28(8) 1_455 2_656
O3 Gd1 O8 141.93(8) 1_455 2_666
O3 Gd1 O8 100.33(8) 1_455 1_545
O3 Gd1 O1W 80.78(9) 1_455 .
O3 Gd1 O2W 72.86(8) 1_455 .
O5 Gd1 Gd1 143.78(6) . 2_656
O5 Gd1 O1 77.08(8) . .
O5 Gd1 O2 141.13(8) . 2_656
O5 Gd1 O3 88.70(9) . 1_455
O5 Gd1 O8 117.22(8) . 2_666
O5 Gd1 O8 146.79(8) . 1_545
O5 Gd1 O1W 73.43(9) . .
O5 Gd1 O2W 77.22(8) . .
O8 Gd1 Gd1 37.16(5) 1_545 2_656
O8 Gd1 Gd1 36.53(5) 2_666 2_656
O8 Gd1 O2 70.92(8) 1_545 2_656
O8 Gd1 O8 73.69(8) 1_545 2_666
O8 Gd1 O2W 136.80(8) 2_666 .
O8 Gd1 O2W 75.15(7) 1_545 .
O1W Gd1 Gd1 111.74(6) . 2_656
O1W Gd1 O1 128.58(9) . .
O1W Gd1 O2 71.72(8) . 2_656
O1W Gd1 O8 80.84(8) . 2_666
O1W Gd1 O8 139.35(8) . 1_545
O1W Gd1 O2W 140.66(8) . .
O2W Gd1 Gd1 107.45(5) . 2_656
H1A C1 H1B 108.0 . .
C2 C1 H1A 109.4 . .
C2 C1 H1B 109.4 . .
N1 C1 H1A 109.4 . .
N1 C1 H1B 109.4 . .
N1 C1 C2 111.0(3) . .
O1 C2 C1 117.3(3) . .
O2 C2 C1 115.7(3) . .
O2 C2 O1 126.9(3) . .
H3A C3 H3B 107.5 . .
C4 C3 H3A 108.4 . .
C4 C3 H3B 108.4 . .
N1 C3 H3A 108.4 . .
N1 C3 H3B 108.4 . .
N1 C3 C4 115.4(3) . .
O3 C4 C3 117.4(3) . .
O4 C4 C3 115.2(3) . .
O4 C4 O3 127.4(3) . .
H5A C5 H5B 107.9 . .
C6 C5 H5A 109.1 . .
C6 C5 H5B 109.1 . .
N2 C5 H5A 109.1 . .
N2 C5 H5B 109.1 . .
N2 C5 C6 112.4(3) . .
O5 C6 C5 116.1(3) . .
O6 C6 C5 117.1(3) . .
O6 C6 O5 126.8(3) . .
H7A C7 H7B 107.6 . .
C8 C7 H7A 108.6 . .
C8 C7 H7B 108.6 . .
N2 C7 H7A 108.6 . .
N2 C7 H7B 108.6 . .
N2 C7 C8 114.6(3) . .
O7 C8 C7 121.2(3) . .
O7 C8 O8 124.4(3) . .
O8 C8 C7 114.3(3) . .
H9A C9 H9B 107.7 . .
C10 C9 H9A 108.9 . .
C10 C9 H9B 108.9 . .
N1 C9 H9A 108.9 . .
N1 C9 H9B 108.9 . .
N1 C9 C10 113.4(3) . .
C9 C10 H10A 109.6 . .
C9 C10 H10B 109.6 . .
H10A C10 H10B 108.1 . .
C11 C10 C9 110.2(3) . .
C11 C10 H10A 109.6 . .
C11 C10 H10B 109.6 . .
C10 C11 H11A 108.3 . .
C10 C11 H11B 108.3 . .
C10 C11 N2 116.0(3) . .
H11A C11 H11B 107.4 . .
N2 C11 H11A 108.3 . .
N2 C11 H11B 108.3 . .
C1 N1 C3 113.0(3) . .
C1 N1 C9 113.6(3) . .
C1 N1 H1 106.1 . .
C3 N1 H1 106.1 . .
C9 N1 C3 111.2(3) . .
C9 N1 H1 106.1 . .
C5 N2 H2 108.7 . .
C7 N2 C5 108.7(2) . .
C7 N2 C11 113.6(3) . .
C7 N2 H2 108.7 . .
C11 N2 C5 108.3(2) . .
C11 N2 H2 108.7 . .
C2 O1 Gd1 132.6(2) . .
C2 O2 Gd1 140.2(2) . 2_656
C4 O3 Gd1 142.1(2) . 1_655
C6 O5 Gd1 151.3(2) . .
Gd1 O8 Gd1 106.31(8) 1_565 2_666
C8 O8 Gd1 106.8(2) . 2_666
C8 O8 Gd1 134.1(2) . 1_565
Gd1 O1W H1WA 110.9 . .
Gd1 O1W H1WB 125.0 . .
H1WA O1W H1WB 122.6 . .
Gd1 O2W H2WA 109.4 . .
Gd1 O2W H2WB 114.4 . .
H2WA O2W H2WB 103.9 . .
H3WA O3W H3WB 109.5 . .
H4WA O4W H4WB 109.5 . .

loop_
_geom_bond_atom_site_label_1
_geom_bond_atom_site_label_2
_geom_bond_distance
_geom_bond_site_symmetry_2
Gd1 O1 2.413(2) .
Gd1 O2 2.441(2) 2_656
Gd1 O3 2.333(2) 1_455
Gd1 O5 2.282(2) .
Gd1 O8 2.460(2) 2_666
Gd1 O8 2.425(2) 1_545
Gd1 O1W 2.388(2) .
Gd1 O2W 2.477(2) .
C1 H1A 0.9900 .
C1 H1B 0.9900 .
C1 C2 1.516(5) .
C1 N1 1.507(4) .
C2 O1 1.264(4) .
C2 O2 1.250(4) .
C3 H3A 0.9900 .
C3 H3B 0.9900 .
C3 C4 1.520(5) .
C3 N1 1.510(4) .
C4 O3 1.264(4) .
C4 O4 1.236(4) .
C5 H5A 0.9900 .
C5 H5B 0.9900 .
C5 C6 1.522(5) .
C5 N2 1.517(4) .
C6 O5 1.260(4) .
C6 O6 1.233(4) .
C7 H7A 0.9900 .
C7 H7B 0.9900 .
C7 C8 1.524(5) .
C7 N2 1.487(4) .
C8 O7 1.233(4) .
C8 O8 1.284(4) .
C9 H9A 0.9900 .
C9 H9B 0.9900 .
C9 C10 1.525(4) .
C9 N1 1.510(4) .
C10 H10A 0.9900 .
C10 H10B 0.9900 .
C10 C11 1.511(5) .
C11 H11A 0.9900 .
C11 H11B 0.9900 .
C11 N2 1.515(4) .
N1 H1 0.9300 .
N2 H2 0.9300 .
O2 Gd1 2.441(2) 2_656
O3 Gd1 2.333(2) 1_655
O8 Gd1 2.460(2) 2_666
O8 Gd1 2.425(2) 1_565
O1W H1WA 0.8708 .
O1W H1WB 0.7687 .
O2W H2WA 0.8524 .
O2W H2WB 0.7589 .
O3W H3WA 0.8500 .
O3W H3WB 0.8500 .
O4W H4WA 0.8497 .
O4W H4WB 0.8499 .

loop_
_geom_torsion_atom_site_label_1
_geom_torsion_atom_site_label_2
_geom_torsion_atom_site_label_3
_geom_torsion_atom_site_label_4
_geom_torsion
_geom_torsion_site_symmetry_1
_geom_torsion_site_symmetry_2
_geom_torsion_site_symmetry_3
_geom_torsion_site_symmetry_4
Gd1 Gd1 O1 C2 -6.1(3) 2_656 . . .
Gd1 Gd1 O5 C6 -162.3(4) 2_656 . . .
C1 C2 O1 Gd1 -174.7(2) . . . .
C1 C2 O2 Gd1 -177.8(2) . . . 2_656
C2 C1 N1 C3 -123.1(3) . . . .
C2 C1 N1 C9 109.0(3) . . . .
C3 C4 O3 Gd1 -165.0(3) . . . 1_655
C4 C3 N1 C1 -68.8(4) . . . .
C4 C3 N1 C9 60.3(4) . . . .
C5 C6 O5 Gd1 152.8(3) . . . .
C6 C5 N2 C7 -157.8(3) . . . .
C6 C5 N2 C11 78.2(3) . . . .
C7 C8 O8 Gd1 43.1(4) . . . 1_565
C7 C8 O8 Gd1 177.6(2) . . . 2_666
C8 C7 N2 C5 156.6(3) . . . .
C8 C7 N2 C11 -82.6(4) . . . .
C9 C10 C11 N2 178.1(3) . . . .
C10 C9 N1 C1 -73.9(4) . . . .
C10 C9 N1 C3 157.4(3) . . . .
C10 C11 N2 C5 -171.1(3) . . . .
C10 C11 N2 C7 68.0(4) . . . .
N1 C1 C2 O1 -3.7(4) . . . .
N1 C1 C2 O2 175.8(3) . . . .
N1 C3 C4 O3 23.0(5) . . . .
N1 C3 C4 O4 -159.8(3) . . . .
N1 C9 C10 C11 -75.3(4) . . . .
N2 C5 C6 O5 -6.0(4) . . . .
N2 C5 C6 O6 174.9(3) . . . .
N2 C7 C8 O7 -15.6(5) . . . .
N2 C7 C8 O8 167.9(3) . . . .
O1 Gd1 O5 C6 164.7(5) . . . .
O1 C2 O2 Gd1 1.6(6) . . . 2_656
O2 Gd1 O1 C2 -10.8(3) 2_656 . . .
O2 Gd1 O5 C6 -30.9(5) 2_656 . . .
O2 C2 O1 Gd1 5.9(5) . . . .
O3 Gd1 O1 C2 -133.6(3) 1_455 . . .
O3 Gd1 O5 C6 22.8(5) 1_455 . . .
O4 C4 O3 Gd1 18.2(6) . . . 1_655
O5 Gd1 O1 C2 154.1(3) . . . .
O6 C6 O5 Gd1 -28.2(7) . . . .
O7 C8 O8 Gd1 -133.4(3) . . . 1_565
O7 C8 O8 Gd1 1.1(4) . . . 2_666
O8 Gd1 O1 C2 -44.7(3) 1_545 . . .
O8 Gd1 O1 C2 31.6(3) 2_666 . . .
O8 Gd1 O5 C6 129.8(4) 1_545 . . .
O8 Gd1 O5 C6 -128.1(5) 2_666 . . .
O1W Gd1 O1 C2 98.0(3) . . . .
O1W Gd1 O5 C6 -58.0(5) . . . .
O2W Gd1 O1 C2 -124.5(3) . . . .
O2W Gd1 O5 C6 95.5(5) . . . .
